data_4510311
loop_
_publ_author_name
'Kapustin, Eugene A.'
'Minkov, Vasily S.'
'Stare, Jernej'
'Boldyreva, Elena V.'

_publ_section_title
;
 One Hydrogen Bond---Two Ways To Build a Structure. The Role of
 N--H&#x00B7;&#x00B7;&#x00B7;O Hydrogen Bonds in Crystal Structures
 ofN,N-Dimethylglycine
;
_journal_issue 4
_journal_name_full 'Crystal Growth &amp; Design'
_journal_page_first 1851
_journal_paper_doi 10.1021/cg5000183
_journal_volume 14
_journal_year 2014
_chemical_formula_moiety 'C4 H9 N O2'
_chemical_formula_sum 'C4 H9 N O2'
_chemical_formula_weight 103.12
_chemical_name_common N,N-dimethylglycine
_chemical_name_systematic
; 
 2-(Dimethylamino)acetic acid  
;
_space_group_IT_number 14
_symmetry_cell_setting monoclinic
_symmetry_space_group_name_Hall '-P 2xab'
_symmetry_space_group_name_H-M 'P 21/b 1 1'
_audit_creation_method SHELXL-97
_cell_angle_alpha 91.313(5)
_cell_angle_beta 90.00
_cell_angle_gamma 90.00
_cell_formula_units_Z 16
_cell_length_a 11.1668(4)
_cell_length_b 9.8988(5)
_cell_length_c 18.6714(10)
_cell_measurement_reflns_used 7522
_cell_measurement_temperature 125(2)
_cell_measurement_theta_max 30.8321
_cell_measurement_theta_min 1.8200
_cell_volume 2063.36(17)
_diffrn_ambient_temperature 125(2)
_diffrn_detector_area_resol_mean 10.3457
_diffrn_measurement_device_type 'Oxford Gemini Ultra R'
_diffrn_measurement_method \w
_diffrn_radiation_monochromator graphite
_diffrn_radiation_source 'fine-focus sealed tube'
_diffrn_radiation_type MoK\a
_diffrn_radiation_wavelength 0.71073
_diffrn_reflns_av_R_equivalents 0.0666
_diffrn_reflns_av_sigmaI/netI 0.0314
_diffrn_reflns_limit_h_max 13
_diffrn_reflns_limit_h_min -13
_diffrn_reflns_limit_k_max 12
_diffrn_reflns_limit_k_min -12
_diffrn_reflns_limit_l_max 23
_diffrn_reflns_limit_l_min -23
_diffrn_reflns_number 32027
_diffrn_reflns_theta_max 26.37
_diffrn_reflns_theta_min 2.13
_exptl_absorpt_coefficient_mu 0.106
_exptl_absorpt_correction_T_max 0.981
_exptl_absorpt_correction_T_min 0.78369
_exptl_absorpt_correction_type multi-scan
_exptl_absorpt_process_details 'CrysAlis RED; Oxford Diffraction, 2008'
_exptl_crystal_colour colourless
_exptl_crystal_density_diffrn 1.328
_exptl_crystal_density_method 'not measured'
_exptl_crystal_description 'square pyramid'
_exptl_crystal_F_000 896
_exptl_crystal_size_max 0.32
_exptl_crystal_size_mid 0.25
_exptl_crystal_size_min 0.18
_reflns_number_gt 3776
_reflns_number_total 4233
_reflns_threshold_expression >2sigma(I)
_cod_data_source_file cg5000183_si_002.cif
_cod_data_source_block DMG-I-125K_DFT
_cod_database_code 4510311

loop_
_symmetry_equiv_pos_as_xyz
'x, y, z'
'x+1/2, -y+1/2, -z'
'-x, -y, -z'
'-x-1/2, y-1/2, z'

loop_
_atom_site_label
_atom_site_type_symbol
_atom_site_fract_x
_atom_site_fract_y
_atom_site_fract_z
_atom_site_U_iso_or_equiv
_atom_site_adp_type
O2D O 0.5784(2) 0.4739(3) 0.16345(16) 0.0317(7) Uani
O1D O 0.7097(3) 0.4353(3) 0.07526(18) 0.0351(8) Uani
N1D N 0.5610(3) 0.2660(3) 0.00118(18) 0.0204(7) Uani
H1D H 0.62021 0.32278 0.96935 0.024 Uiso
C2D C 0.5115(3) 0.3500(4) 0.0612(2) 0.0205(8) Uani
H2DA H 0.45985 0.28134 0.09496 0.025 Uiso
H2DB H 0.44851 0.42398 0.03914 0.025 Uiso
C1D C 0.6097(3) 0.4259(4) 0.1036(2) 0.0217(8) Uani
C3D C 0.4628(4) 0.2173(4) -0.0472(2) 0.0266(9) Uani
H3DA H 0.42382 0.30494 0.92642 0.040 Uiso
H3DB H 0.39556 0.16529 0.98500 0.040 Uiso
H3DC H 0.50190 0.14709 0.91295 0.040 Uiso
C4D C 0.6292(3) 0.1484(4) 0.0288(2) 0.0253(9) Uani
H4DA H 0.56767 0.08802 0.06072 0.038 Uiso
H4DB H 0.70367 0.18653 0.06140 0.038 Uiso
H4DC H 0.66267 0.08782 0.98325 0.038 Uiso
O2B O 0.0794(2) 0.4521(4) 0.33577(17) 0.0357(8) Uani
O1B O 0.2106(3) 0.4251(3) 0.42391(18) 0.0355(8) Uani
N1B N 0.0609(3) 0.2658(3) 0.50020(18) 0.0211(7) Uani
H1B H 0.12055 0.32570 0.53160 0.025 Uiso
C2B C 0.0119(3) 0.3441(4) 0.4394(2) 0.0216(8) Uani
H2BA H 0.95036 0.42179 0.46111 0.026 Uiso
H2BB H 0.95895 0.27243 0.40645 0.026 Uiso
C3B C -0.0376(4) 0.2241(5) 0.5492(2) 0.0291(9) Uani
H3BA H 0.89354 0.17089 0.51752 0.044 Uiso
H3BB H 0.92579 0.31510 0.57577 0.044 Uiso
H3BC H 1.00062 0.15640 0.58890 0.044 Uiso
C1B C 0.1109(3) 0.4122(4) 0.3964(2) 0.0239(8) Uani
C4B C 0.1293(3) 0.1447(4) 0.4735(2) 0.0258(9) Uani
H4BA H 0.20231 0.17893 0.43945 0.039 Uiso
H4BB H 0.06721 0.07938 0.44326 0.039 Uiso
H4BC H 0.16466 0.09110 0.51960 0.039 Uiso
N1C N 0.1320(3) 0.5639(4) 0.72860(18) 0.0235(7) Uani
H1C H 0.05727 0.55251 0.69187 0.028 Uiso
O2C O 0.3703(3) 0.4248(3) 0.61822(17) 0.0342(8) Uani
O1C O 0.1714(3) 0.3922(4) 0.61352(17) 0.0353(8) Uani
C1C C 0.2648(3) 0.4493(4) 0.6360(2) 0.0239(8) Uani
C2C C 0.2490(3) 0.5659(4) 0.6902(2) 0.0234(8) Uani
H2CA H 0.31961 0.56349 0.73129 0.028 Uiso
H2CB H 0.25530 0.66186 0.66142 0.028 Uiso
C4C C 0.1256(4) 0.4467(5) 0.7776(2) 0.0310(10) Uani
H4CA H 0.13559 0.35414 0.74480 0.047 Uiso
H4CB H 0.03774 0.44815 0.80426 0.047 Uiso
H4CC H 0.19784 0.45792 0.81737 0.047 Uiso
C3C C 0.1117(4) 0.6928(5) 0.7686(2) 0.0299(9) Uani
H3CA H 0.17968 0.70366 0.81086 0.045 Uiso
H3CB H 0.02221 0.69055 0.79275 0.045 Uiso
H3CC H 0.11730 0.77654 0.73121 0.045 Uiso
N1A N 0.3671(3) 0.4549(4) 0.22729(18) 0.0229(7) Uani
H1A H 0.44227 0.46848 0.19148 0.028 Uiso
O2A O 0.1302(3) 0.5838(3) 0.11650(17) 0.0311(7) Uani
O1A O 0.3287(3) 0.6187(3) 0.11336(16) 0.0310(7) Uani
C1A C 0.2359(3) 0.5609(4) 0.1343(2) 0.0227(8) Uani
C2A C 0.2517(3) 0.4466(4) 0.1872(2) 0.0219(8) Uani
H2AA H 0.17950 0.44772 0.22732 0.026 Uiso
H2AB H 0.24936 0.34923 0.15720 0.026 Uiso
C4A C 0.3679(4) 0.5716(5) 0.2793(2) 0.0291(9) Uani
H4AA H 0.29615 0.55536 0.31856 0.044 Uiso
H4AB H 0.35363 0.66418 0.24935 0.044 Uiso
H4AC H 0.45563 0.57442 0.30603 0.044 Uiso
C3A C 0.3906(4) 0.3276(5) 0.2653(2) 0.0315(10) Uani
H3AA H 0.38748 0.24264 0.22645 0.047 Uiso
H3AB H 0.32270 0.31634 0.30734 0.047 Uiso
H3AC H 0.47994 0.33430 0.28959 0.047 Uiso

loop_
_atom_type_symbol
_atom_type_description
_atom_type_scat_dispersion_real
_atom_type_scat_dispersion_imag
_atom_type_scat_source
C C 0.0033 0.0016 'International Tables Vol C Tables 4.2.6.8 and 6.1.1.4'
H H 0.0000 0.0000 'International Tables Vol C Tables 4.2.6.8 and 6.1.1.4'
N N 0.0061 0.0033 'International Tables Vol C Tables 4.2.6.8 and 6.1.1.4'
O O 0.0106 0.0060 'International Tables Vol C Tables 4.2.6.8 and 6.1.1.4'
